data_7215033
loop_
_publ_author_name
'Yu, Xiao-Yang'
'Cui, Xiao-Bing'
'Yang, Jia-Jun'
'Zhang, Jian-Po'
'Luo, Yu-Hui'
'Zhang, Hong'
'Gao, Wei-Ping'

_publ_section_title
;
 A series of coordination polymers constructed from in situ amidation
 ligands: syntheses, structures and luminescent properties
;
_journal_issue 14
_journal_name_full CrystEngComm
_journal_page_first 4719
_journal_paper_doi 10.1039/c2ce06730g
_journal_volume 14
_journal_year 2012
_chemical_formula_sum 'C56 H44 Cd2 N12 O20'
_chemical_formula_weight 1429.83
_chemical_name_systematic
;
?
;
_space_group_IT_number 29
_symmetry_cell_setting orthorhombic
_symmetry_space_group_name_Hall 'P 2c -2ac'
_symmetry_space_group_name_H-M 'P c a 21'
_atom_sites_solution_hydrogens geom
_atom_sites_solution_primary direct
_atom_sites_solution_secondary difmap
_audit_creation_method SHELXL-97
_cell_angle_alpha 90.00
_cell_angle_beta 90.00
_cell_angle_gamma 90.00
_cell_formula_units_Z 4
_cell_length_a 18.683(11)
_cell_length_b 7.826(5)
_cell_length_c 37.85(2)
_cell_measurement_temperature 293(2)
_cell_volume 5534(6)
_computing_structure_refinement 'SHELXL-97 (Sheldrick, 1997)'
_computing_structure_solution 'SHELXS-97 (Sheldrick, 1990)'
_diffrn_ambient_temperature 293(2)
_diffrn_measured_fraction_theta_full 0.986
_diffrn_measured_fraction_theta_max 0.986
_diffrn_radiation_monochromator graphite
_diffrn_radiation_source 'fine-focus sealed tube'
_diffrn_radiation_type MoK\a
_diffrn_radiation_wavelength 0.71073
_diffrn_reflns_av_R_equivalents 0.1062
_diffrn_reflns_av_sigmaI/netI 0.1207
_diffrn_reflns_limit_h_max 15
_diffrn_reflns_limit_h_min -24
_diffrn_reflns_limit_k_max 10
_diffrn_reflns_limit_k_min -10
_diffrn_reflns_limit_l_max 47
_diffrn_reflns_limit_l_min -48
_diffrn_reflns_number 33927
_diffrn_reflns_theta_full 27.48
_diffrn_reflns_theta_max 27.48
_diffrn_reflns_theta_min 2.15
_exptl_absorpt_coefficient_mu 0.861
_exptl_absorpt_correction_T_max 0.9501
_exptl_absorpt_correction_T_min 0.8817
_exptl_absorpt_correction_type empirical
_exptl_absorpt_process_details SADABS
_exptl_crystal_colour COLOURLESS
_exptl_crystal_density_diffrn 1.716
_exptl_crystal_density_method 'not measured'
_exptl_crystal_description BLOCK
_exptl_crystal_F_000 2880
_exptl_crystal_size_max 0.15
_exptl_crystal_size_mid 0.06
_exptl_crystal_size_min 0.06
_refine_diff_density_max 2.012
_refine_diff_density_min -2.188
_refine_diff_density_rms 0.312
_refine_ls_abs_structure_details 'Flack H D (1983), Acta Cryst. A39, 876-881'
_refine_ls_abs_structure_Flack 0.52(4)
_refine_ls_extinction_method none
_refine_ls_goodness_of_fit_ref 1.048
_refine_ls_hydrogen_treatment constr
_refine_ls_matrix_type full
_refine_ls_number_parameters 812
_refine_ls_number_reflns 12231
_refine_ls_number_restraints 2834
_refine_ls_restrained_S_all 0.968
_refine_ls_R_factor_all 0.1097
_refine_ls_R_factor_gt 0.0779
_refine_ls_shift/su_max 0.012
_refine_ls_shift/su_mean 0.002
_refine_ls_structure_factor_coef Fsqd
_refine_ls_weighting_details 'calc w=1/[\s^2^(Fo^2^)+(0.1244P)^2^+0.0000P] where P=(Fo^2^+2Fc^2^)/3'
_refine_ls_weighting_scheme calc
_refine_ls_wR_factor_gt 0.1874
_refine_ls_wR_factor_ref 0.2439
_reflns_number_gt 8100
_reflns_number_total 12231
_reflns_threshold_expression >2sigma(I)
_cod_data_source_file c2ce06730g.txt
_cod_data_source_block 4
_cod_depositor_comments
;
The following automatic conversions were performed:

'_exptl_absorpt_correction_type' value 'EMPIRICAL' changed to
'empirical' according to
/usr/data/users/saulius/automatic-downloads/retrospective/RSC/lib/dictionaries/cif_core.dic
dictionary named 'cif_core.dic' version 2.4.2 from
2011-04-26.

'_refine_ls_hydrogen_treatment' value 'CONSTR' changed
to 'constr' according to
/usr/data/users/saulius/automatic-downloads/retrospective/RSC/lib/dictionaries/cif_core.dic
dictionary named 'cif_core.dic' version 2.4.2 from 2011-04-26.

Automatic conversion script
Id: cif_fix_values 2281 2013-09-26 08:29:07Z andrius 
;
_cod_original_cell_volume 5534(5)
_cod_original_sg_symbol_H-M pca2(1)
_cod_database_code 7215033

loop_
_symmetry_equiv_pos_as_xyz
'x, y, z'
'-x, -y, z+1/2'
'x+1/2, -y, z'
'-x+1/2, y, z+1/2'

loop_
_atom_site_label
_atom_site_type_symbol
_atom_site_fract_x
_atom_site_fract_y
_atom_site_fract_z
_atom_site_U_iso_or_equiv
_atom_site_adp_type
_atom_site_occupancy
_atom_site_symmetry_multiplicity
_atom_site_calc_flag
_atom_site_refinement_flags
Cd1 Cd 0.15243(3) 0.64658(9) 0.391358(19) 0.02899(17) Uani 1 1 d U
Cd2 Cd 1.09766(4) 0.10192(10) 0.058511(18) 0.02997(18) Uani 1 1 d .
C1 C 0.0476(6) 0.7471(14) 0.3213(3) 0.032(2) Uani 1 1 d U
C2 C -0.0215(6) 0.8140(16) 0.3073(3) 0.0339(19) Uani 1 1 d U
C3 C -0.0842(5) 0.8082(16) 0.3276(3) 0.0317(19) Uani 1 1 d U
H3B H -0.0824 0.7621 0.3502 0.038 Uiso 1 1 calc R
C4 C -0.1492(6) 0.8698(14) 0.3147(3) 0.035(2) Uani 1 1 d U
C5 C -0.2202(6) 0.8562(16) 0.3344(3) 0.038(2) Uani 1 1 d U
C6 C -0.1525(6) 0.9377(16) 0.2800(3) 0.038(2) Uani 1 1 d U
H6B H -0.1962 0.9738 0.2708 0.046 Uiso 1 1 calc R
C7 C -0.0879(6) 0.9514(17) 0.2586(3) 0.042(2) Uani 1 1 d U
H7B H -0.0883 1.0047 0.2366 0.050 Uiso 1 1 calc R
C8 C -0.0252(6) 0.8807(14) 0.2726(3) 0.0304(19) Uani 1 1 d U
C9 C 0.0431(6) 0.8798(15) 0.2517(3) 0.035(2) Uani 1 1 d U
C10 C 0.5383(7) 0.7626(15) 0.3261(3) 0.034(2) Uani 1 1 d U
C11 C 0.4683(5) 0.6961(15) 0.3143(2) 0.0290(18) Uani 1 1 d U
C12 C 0.4074(5) 0.7023(16) 0.3360(3) 0.0336(19) Uani 1 1 d U
H12A H 0.4108 0.7529 0.3581 0.040 Uiso 1 1 calc R
C13 C 0.3413(5) 0.6340(14) 0.3251(3) 0.0296(19) Uani 1 1 d U
C14 C 0.2769(6) 0.6458(15) 0.3486(3) 0.037(2) Uani 1 1 d U
C15 C 0.3357(5) 0.5654(15) 0.2899(3) 0.0335(19) Uani 1 1 d U
H15A H 0.2916 0.5294 0.2813 0.040 Uiso 1 1 calc R
C16 C 0.3953(5) 0.5531(15) 0.2689(3) 0.0315(19) Uani 1 1 d U
H16A H 0.3916 0.4975 0.2473 0.038 Uiso 1 1 calc R
C17 C 0.4620(5) 0.6220(14) 0.2791(3) 0.0305(19) Uani 1 1 d U
C18 C 0.5263(6) 0.6221(15) 0.2576(3) 0.0334(19) Uani 1 1 d U
C19 C 0.7146(6) 0.0019(14) 0.1253(3) 0.032(2) Uani 1 1 d U
C20 C 0.7841(5) 0.0672(15) 0.1369(2) 0.0292(18) Uani 1 1 d U
C21 C 0.8435(5) 0.0604(15) 0.1149(3) 0.0298(18) Uani 1 1 d U
H21A H 0.8393 0.0191 0.0920 0.036 Uiso 1 1 calc R
C22 C 0.9115(6) 0.1180(14) 0.1280(3) 0.0321(19) Uani 1 1 d U
C23 C 0.9770(5) 0.1070(13) 0.1038(3) 0.030(2) Uani 1 1 d U
C24 C 0.9163(6) 0.1927(15) 0.1614(3) 0.0336(19) Uani 1 1 d U
H24A H 0.9594 0.2393 0.1690 0.040 Uiso 1 1 calc R
C25 C 0.8562(5) 0.1975(14) 0.1835(2) 0.0293(17) Uani 1 1 d U
H25A H 0.8609 0.2379 0.2065 0.035 Uiso 1 1 calc R
C26 C 0.7898(6) 0.1430(15) 0.1716(3) 0.0327(19) Uani 1 1 d U
C27 C 0.7252(5) 0.1425(14) 0.1935(2) 0.0294(18) Uani 1 1 d U
C28 C 0.7037(7) 0.4884(15) 0.1262(4) 0.036(2) Uani 1 1 d U
C29 C 0.7700(5) 0.5607(15) 0.1409(3) 0.0328(19) Uani 1 1 d U
C30 C 0.8335(5) 0.5600(15) 0.1183(3) 0.0320(18) Uani 1 1 d U
H30A H 0.8314 0.5229 0.0950 0.038 Uiso 1 1 calc R
C31 C 0.8977(5) 0.6175(14) 0.1333(3) 0.032(2) Uani 1 1 d DU
C32 C 0.9660(5) 0.6081(15) 0.1104(3) 0.036(2) Uani 1 1 d DU
C33 C 0.8982(6) 0.6864(15) 0.1670(3) 0.035(2) Uani 1 1 d U
H33A H 0.9409 0.7292 0.1760 0.042 Uiso 1 1 calc R
C34 C 0.8363(6) 0.6939(15) 0.1882(3) 0.037(2) Uani 1 1 d U
H34A H 0.8379 0.7383 0.2109 0.044 Uiso 1 1 calc R
C35 C 0.7712(6) 0.6311(14) 0.1735(3) 0.0333(19) Uani 1 1 d U
C36 C 0.7062(6) 0.6288(15) 0.1962(3) 0.038(2) Uani 1 1 d U
C37 C 0.2487(7) 0.7298(16) 0.4632(3) 0.042(2) Uani 1 1 d U
H37A H 0.2846 0.7469 0.4465 0.051 Uiso 1 1 calc R
C38 C 0.2636(7) 0.7551(16) 0.4992(3) 0.046(3) Uani 1 1 d U
H38 H 0.3099 0.7813 0.5065 0.055 Uiso 1 1 calc R
C39 C 0.2106(7) 0.7410(16) 0.5229(4) 0.045(3) Uani 1 1 d U
H39A H 0.2197 0.7634 0.5466 0.055 Uiso 1 1 calc R
C40 C 0.1410(6) 0.6926(17) 0.5122(3) 0.041(2) Uani 1 1 d U
H40A H 0.1039 0.6847 0.5285 0.050 Uiso 1 1 calc R
C41 C 0.1295(6) 0.6566(14) 0.4764(3) 0.0336(19) Uani 1 1 d U
C42 C 0.0591(6) 0.5912(14) 0.4638(3) 0.0334(19) Uani 1 1 d U
C43 C 0.0020(7) 0.5288(17) 0.4866(3) 0.042(2) Uani 1 1 d U
H43 H 0.0087 0.5306 0.5109 0.051 Uiso 1 1 calc R
C44 C -0.0588(6) 0.4698(18) 0.4738(3) 0.047(3) Uani 1 1 d U
H44 H -0.0943 0.4295 0.4889 0.056 Uiso 1 1 calc R
C45 C -0.0694(7) 0.4685(17) 0.4367(3) 0.044(2) Uani 1 1 d U
H45A H -0.1127 0.4352 0.4267 0.053 Uiso 1 1 calc R
C46 C -0.0118(6) 0.5197(16) 0.4161(3) 0.040(2) Uani 1 1 d U
H46A H -0.0171 0.5118 0.3917 0.048 Uiso 1 1 calc R
C47 C 1.2603(6) 0.2252(16) 0.0308(3) 0.039(2) Uani 1 1 d U
H47A H 1.2679 0.2325 0.0551 0.047 Uiso 1 1 calc R
C48 C 1.3168(6) 0.2724(16) 0.0087(3) 0.040(2) Uani 1 1 d U
H48A H 1.3609 0.3080 0.0175 0.049 Uiso 1 1 calc R
C49 C 1.3026(7) 0.2623(16) -0.0273(3) 0.044(2) Uani 1 1 d U
H49A H 1.3380 0.2951 -0.0432 0.053 Uiso 1 1 calc R
C50 C 1.2375(6) 0.2051(17) -0.0403(3) 0.042(2) Uani 1 1 d U
H50A H 1.2294 0.1958 -0.0645 0.051 Uiso 1 1 calc R
C51 C 1.1852(6) 0.1621(15) -0.0161(3) 0.036(2) Uani 1 1 d U
C52 C 1.1129(6) 0.0901(14) -0.0281(3) 0.0341(19) Uani 1 1 d U
C53 C 1.0969(6) 0.0678(19) -0.0635(3) 0.046(2) Uani 1 1 d U
H53A H 1.1310 0.0951 -0.0805 0.055 Uiso 1 1 calc R
C54 C 1.0302(7) 0.0047(17) -0.0740(3) 0.048(3) Uani 1 1 d U
H54A H 1.0185 -0.0126 -0.0976 0.058 Uiso 1 1 calc R
C55 C 0.9799(7) -0.0322(17) -0.0454(3) 0.045(2) Uani 1 1 d U
H55A H 0.9344 -0.0740 -0.0504 0.054 Uiso 1 1 calc R
C56 C 1.0002(7) -0.0049(16) -0.0118(4) 0.043(2) Uani 1 1 d U
H56A H 0.9672 -0.0294 0.0059 0.052 Uiso 1 1 calc R
N1 N 0.1044(5) 0.7574(14) 0.2988(3) 0.040(2) Uani 1 1 d U
H1A H 0.1449 0.7207 0.3066 0.048 Uiso 1 1 calc R
N2 N 0.1034(4) 0.8221(15) 0.2643(2) 0.0354(18) Uani 1 1 d U
N3 N 0.5920(6) 0.7575(13) 0.3022(3) 0.038(2) Uani 1 1 d U
H3A H 0.6319 0.8042 0.3081 0.045 Uiso 1 1 calc R
N4 N 0.5883(5) 0.6824(15) 0.2685(2) 0.0370(18) Uani 1 1 d U
N5 N 0.6637(5) 0.0827(15) 0.1831(2) 0.0392(19) Uani 1 1 d U
N6 N 0.6581(5) 0.0166(14) 0.1473(3) 0.038(2) Uani 1 1 d U
H6A H 0.6167 -0.0148 0.1398 0.046 Uiso 1 1 calc R
N7 N 0.6452(5) 0.5658(16) 0.1833(3) 0.0416(19) Uani 1 1 d U
N8 N 0.6468(5) 0.4940(14) 0.1495(3) 0.041(2) Uani 1 1 d U
H8A H 0.6077 0.4476 0.1423 0.050 Uiso 1 1 calc R
N9 N 0.1806(5) 0.6792(12) 0.4522(2) 0.0311(16) Uani 1 1 d U
N10 N 0.0503(5) 0.5791(13) 0.4280(2) 0.0330(17) Uani 1 1 d U
N11 N 1.1968(5) 0.1708(13) 0.0200(2) 0.0331(17) Uani 1 1 d U
N12 N 1.0646(5) 0.0553(13) -0.0017(2) 0.0373(18) Uani 1 1 d U
O1 O 0.0522(4) 0.6863(13) 0.3526(2) 0.0439(17) Uani 1 1 d U
O2 O 0.0381(4) 0.9413(13) 0.2196(2) 0.046(2) Uani 1 1 d U
H2 H 0.0774 0.9365 0.2099 0.070 Uiso 1 1 calc R
O3 O -0.2157(5) 0.8088(16) 0.3663(2) 0.063(2) Uani 1 1 d U
O4 O -0.2762(4) 0.9021(13) 0.3206(3) 0.057(2) Uani 1 1 d U
O5 O 0.5475(4) 0.8259(11) 0.35719(18) 0.0371(17) Uani 1 1 d U
O6 O 0.5209(4) 0.5576(13) 0.2248(2) 0.0477(19) Uani 1 1 d U
H6 H 0.5598 0.5639 0.2149 0.072 Uiso 1 1 calc R
O7 O 0.2861(4) 0.6715(12) 0.38135(19) 0.0439(18) Uani 1 1 d U
O8 O 0.2155(4) 0.6135(11) 0.3348(2) 0.0383(16) Uani 1 1 d U
O9 O 0.7310(4) 0.2055(12) 0.2261(2) 0.0449(19) Uani 1 1 d U
H9 H 0.6922 0.1991 0.2362 0.067 Uiso 1 1 calc R
O10 O 0.7029(4) -0.0533(14) 0.0934(2) 0.0462(18) Uani 1 1 d U
O11 O 1.0390(4) 0.1343(11) 0.1179(2) 0.0437(18) Uani 1 1 d U
O12 O 0.9695(4) 0.0783(12) 0.07147(18) 0.0405(17) Uani 1 1 d U
O13 O 0.7079(5) 0.6955(14) 0.2271(2) 0.054(2) Uani 1 1 d U
H13 H 0.6687 0.6849 0.2365 0.081 Uiso 1 1 calc R
O14 O 0.6965(4) 0.4223(12) 0.0964(2) 0.0432(19) Uani 1 1 d U
O15 O 1.0221(5) 0.6631(13) 0.1256(3) 0.055(2) Uani 1 1 d U
O16 O 0.9623(5) 0.5417(16) 0.0804(3) 0.064(2) Uani 1 1 d U
O17 O 0.1550(4) 0.9460(11) 0.3867(3) 0.048(2) Uani 1 1 d U
H17A H 0.1930 1.0020 0.3824 0.057 Uiso 1 1 d R
H17B H 0.1197 1.0031 0.3789 0.057 Uiso 1 1 d R
O18 O 0.1620(3) 0.3547(9) 0.3905(3) 0.0316(14) Uani 1 1 d U
H18A H 0.2003 0.3075 0.3833 0.038 Uiso 1 1 d R
H18B H 0.1268 0.3042 0.3809 0.038 Uiso 1 1 d R
O19 O 1.0885(4) 0.4019(9) 0.0573(3) 0.0347(14) Uani 1 1 d U
H19A H 1.1218 0.4534 0.0683 0.042 Uiso 1 1 d R
H19B H 1.0487 0.4444 0.0636 0.042 Uiso 1 1 d R
O20 O 1.0974(4) -0.2018(11) 0.0630(3) 0.046(2) Uani 1 1 d U
H20A H 1.0561 -0.1631 0.0580 0.055 Uiso 1 1 d R
H20B H 1.0941 -0.2560 0.0824 0.055 Uiso 1 1 d R

loop_
_atom_site_aniso_label
_atom_site_aniso_U_11
_atom_site_aniso_U_22
_atom_site_aniso_U_33
_atom_site_aniso_U_23
_atom_site_aniso_U_13
_atom_site_aniso_U_12
Cd1 0.0269(3) 0.0366(4) 0.0235(3) 0.0026(3) 0.0015(3) -0.0002(3)
Cd2 0.0278(3) 0.0385(4) 0.0236(3) 0.0017(3) 0.0030(3) 0.0016(3)
C1 0.026(4) 0.045(4) 0.025(4) 0.001(3) 0.006(3) 0.001(3)
C2 0.031(4) 0.042(4) 0.029(4) 0.001(3) 0.000(3) -0.001(3)
C3 0.025(4) 0.048(4) 0.022(3) 0.005(3) 0.001(3) -0.003(3)
C4 0.032(4) 0.042(4) 0.030(4) -0.005(3) 0.001(4) -0.001(4)
C5 0.028(4) 0.052(5) 0.034(4) 0.001(4) 0.004(4) -0.006(4)
C6 0.032(4) 0.049(5) 0.033(4) 0.007(4) -0.003(4) 0.004(4)
C7 0.035(4) 0.049(5) 0.040(4) 0.009(4) 0.001(4) 0.004(4)
C8 0.026(4) 0.046(4) 0.020(3) 0.003(3) 0.008(3) -0.001(3)
C9 0.031(4) 0.049(5) 0.024(4) 0.002(3) 0.000(3) 0.001(4)
C10 0.030(4) 0.045(5) 0.026(4) 0.003(4) -0.002(4) -0.002(4)
C11 0.028(4) 0.040(4) 0.018(3) -0.006(3) 0.003(3) 0.002(3)
C12 0.028(4) 0.045(4) 0.027(3) 0.007(3) 0.000(3) 0.001(3)
C13 0.028(4) 0.044(4) 0.017(3) 0.005(3) 0.001(3) 0.004(3)
C14 0.024(4) 0.047(5) 0.039(4) 0.007(4) -0.002(4) 0.004(4)
C15 0.024(4) 0.041(4) 0.035(4) 0.001(3) -0.001(3) -0.002(3)
C16 0.031(4) 0.043(4) 0.021(3) 0.005(3) -0.002(3) 0.000(4)
C17 0.026(4) 0.043(4) 0.022(3) -0.001(3) 0.000(3) 0.000(3)
C18 0.031(4) 0.048(4) 0.022(3) -0.004(3) 0.005(3) -0.007(3)
C19 0.031(4) 0.045(4) 0.020(4) -0.006(3) 0.003(3) -0.001(3)
C20 0.027(3) 0.042(4) 0.018(3) 0.000(3) 0.000(3) 0.002(3)
C21 0.023(3) 0.044(4) 0.022(3) -0.003(3) 0.002(3) 0.005(3)
C22 0.028(4) 0.044(4) 0.024(3) 0.001(3) 0.005(3) 0.000(3)
C23 0.017(4) 0.038(4) 0.035(4) 0.007(3) 0.009(3) 0.002(3)
C24 0.031(4) 0.041(4) 0.029(4) -0.001(3) -0.003(3) 0.001(3)
C25 0.029(4) 0.038(4) 0.021(3) -0.004(3) 0.001(3) 0.001(3)
C26 0.027(3) 0.043(4) 0.029(4) 0.000(3) 0.005(3) 0.002(3)
C27 0.029(4) 0.041(4) 0.018(3) -0.003(3) 0.002(3) -0.004(3)
C28 0.029(4) 0.043(4) 0.036(4) -0.003(3) 0.002(4) 0.001(3)
C29 0.028(4) 0.037(4) 0.033(4) 0.004(3) 0.002(3) 0.003(3)
C30 0.028(4) 0.040(4) 0.028(3) -0.001(3) 0.001(3) 0.003(3)
C31 0.025(4) 0.039(4) 0.033(4) 0.003(3) 0.004(3) 0.005(3)
C32 0.028(4) 0.047(5) 0.032(4) 0.006(4) 0.005(4) 0.003(4)
C33 0.026(4) 0.046(4) 0.033(4) 0.004(4) -0.007(3) -0.002(4)
C34 0.036(4) 0.043(4) 0.031(4) -0.003(4) 0.002(3) -0.003(4)
C35 0.026(4) 0.041(4) 0.033(4) -0.001(3) 0.002(3) 0.002(3)
C36 0.032(4) 0.047(4) 0.034(4) -0.003(3) 0.003(3) 0.001(3)
C37 0.041(4) 0.052(5) 0.034(4) 0.004(4) 0.002(4) -0.001(4)
C38 0.045(5) 0.054(5) 0.037(5) -0.002(4) -0.014(4) 0.000(4)
C39 0.048(5) 0.050(5) 0.038(4) -0.009(4) -0.006(4) 0.001(4)
C40 0.043(4) 0.050(5) 0.030(4) -0.001(4) -0.002(4) -0.004(4)
C41 0.033(4) 0.038(4) 0.029(4) 0.000(3) -0.002(3) 0.003(3)
C42 0.036(4) 0.036(4) 0.028(4) 0.003(3) 0.006(3) 0.000(3)
C43 0.045(4) 0.053(5) 0.029(4) -0.003(4) 0.009(4) -0.004(4)
C44 0.038(5) 0.053(5) 0.049(5) -0.001(4) 0.015(4) -0.012(4)
C45 0.043(5) 0.050(5) 0.040(4) 0.002(4) 0.011(4) -0.014(4)
C46 0.039(4) 0.046(5) 0.034(4) -0.004(4) 0.001(4) -0.005(4)
C47 0.036(4) 0.050(5) 0.030(4) 0.002(4) 0.004(4) -0.003(4)
C48 0.037(4) 0.047(5) 0.037(4) 0.001(4) 0.002(4) -0.005(4)
C49 0.043(5) 0.056(5) 0.034(4) 0.010(4) 0.018(4) -0.004(4)
C50 0.043(4) 0.052(5) 0.032(4) 0.004(4) 0.009(4) -0.010(4)
C51 0.034(4) 0.043(4) 0.032(4) 0.007(3) 0.007(3) 0.004(3)
C52 0.037(4) 0.039(4) 0.026(4) 0.002(3) 0.002(3) 0.000(3)
C53 0.045(4) 0.055(5) 0.038(4) 0.000(4) -0.001(4) -0.003(4)
C54 0.052(5) 0.055(5) 0.038(5) -0.002(4) -0.012(4) -0.001(4)
C55 0.044(5) 0.053(5) 0.037(4) -0.004(4) -0.005(4) 0.001(4)
C56 0.042(5) 0.047(5) 0.040(4) -0.001(4) 0.001(4) -0.005(4)
N1 0.028(4) 0.066(5) 0.026(4) 0.006(4) 0.009(3) 0.011(4)
N2 0.022(4) 0.062(5) 0.022(4) 0.007(4) 0.002(3) 0.001(3)
N3 0.029(4) 0.055(5) 0.029(4) -0.007(4) 0.006(4) -0.006(3)
N4 0.032(4) 0.063(5) 0.016(3) -0.001(3) 0.002(3) 0.003(4)
N5 0.032(4) 0.063(5) 0.023(4) -0.008(4) 0.007(3) -0.002(4)
N6 0.027(4) 0.065(5) 0.024(4) -0.009(3) -0.002(3) -0.004(4)
N7 0.032(4) 0.057(4) 0.036(4) -0.005(4) 0.002(3) -0.001(3)
N8 0.032(4) 0.058(5) 0.034(4) -0.007(4) 0.000(4) -0.004(4)
N9 0.035(4) 0.041(4) 0.017(3) -0.001(3) -0.004(3) 0.002(3)
N10 0.029(4) 0.046(4) 0.024(3) -0.005(3) 0.003(3) 0.002(3)
N11 0.027(4) 0.049(4) 0.023(3) -0.002(3) 0.004(3) -0.004(3)
N12 0.041(4) 0.046(4) 0.024(3) 0.002(3) 0.004(3) -0.004(4)
O1 0.027(3) 0.069(4) 0.036(3) 0.014(3) 0.001(3) 0.006(3)
O2 0.029(4) 0.073(5) 0.037(4) 0.020(4) 0.013(3) 0.006(4)
O3 0.045(4) 0.107(6) 0.038(4) 0.007(4) 0.007(4) -0.015(4)
O4 0.020(3) 0.074(5) 0.075(5) 0.010(4) 0.004(4) 0.001(3)
O5 0.032(3) 0.060(5) 0.020(3) -0.010(3) -0.002(3) -0.003(3)
O6 0.047(4) 0.068(5) 0.028(3) -0.015(3) 0.010(3) -0.002(4)
O7 0.039(3) 0.063(4) 0.029(3) -0.003(3) 0.013(3) -0.002(3)
O8 0.030(3) 0.052(4) 0.033(3) 0.012(3) -0.001(3) -0.001(3)
O9 0.040(4) 0.068(5) 0.026(3) -0.014(3) 0.005(3) 0.000(4)
O10 0.031(3) 0.072(4) 0.036(3) -0.009(3) 0.004(3) -0.003(3)
O11 0.028(3) 0.056(4) 0.048(4) 0.007(3) 0.000(3) 0.002(3)
O12 0.042(3) 0.058(4) 0.021(3) -0.003(3) 0.017(3) 0.001(3)
O13 0.045(4) 0.079(5) 0.039(4) -0.017(4) 0.007(4) -0.006(4)
O14 0.034(4) 0.061(5) 0.035(4) -0.006(3) 0.004(3) -0.001(3)
O15 0.036(4) 0.065(5) 0.063(5) -0.001(4) 0.002(4) 0.000(4)
O16 0.041(4) 0.090(6) 0.061(5) -0.008(4) 0.007(4) 0.009(4)
O17 0.040(4) 0.044(4) 0.058(5) 0.008(4) 0.006(3) 0.000(3)
O18 0.031(3) 0.040(3) 0.024(3) -0.005(3) 0.005(3) 0.001(3)
O19 0.037(3) 0.041(4) 0.026(3) -0.008(3) -0.006(3) 0.005(3)
O20 0.036(4) 0.047(4) 0.054(5) 0.012(4) 0.007(3) 0.002(3)

loop_
_atom_type_symbol
_atom_type_description
_atom_type_scat_dispersion_real
_atom_type_scat_dispersion_imag
_atom_type_scat_source
C C 0.0033 0.0016 'International Tables Vol C Tables 4.2.6.8 and 6.1.1.4'
H H 0.0000 0.0000 'International Tables Vol C Tables 4.2.6.8 and 6.1.1.4'
N N 0.0061 0.0033 'International Tables Vol C Tables 4.2.6.8 and 6.1.1.4'
O O 0.0106 0.0060 'International Tables Vol C Tables 4.2.6.8 and 6.1.1.4'
Cd Cd -0.8075 1.2024 'International Tables Vol C Tables 4.2.6.8 and 6.1.1.4'

loop_
_geom_angle_atom_site_label_1
_geom_angle_atom_site_label_2
_geom_angle_atom_site_label_3
_geom_angle
_geom_angle_site_symmetry_1
_geom_angle_site_symmetry_3
O18 Cd1 O17 172.4(3) . .
O18 Cd1 N9 96.0(3) . .
O17 Cd1 N9 87.8(4) . .
O18 Cd1 O1 100.4(3) . .
O17 Cd1 O1 80.9(3) . .
N9 Cd1 O1 138.7(3) . .
O18 Cd1 N10 81.5(3) . .
O17 Cd1 N10 106.1(3) . .
N9 Cd1 N10 69.0(3) . .
O1 Cd1 N10 76.3(3) . .
O18 Cd1 O8 81.1(3) . .
O17 Cd1 O8 91.7(3) . .
N9 Cd1 O8 138.5(3) . .
O1 Cd1 O8 81.7(3) . .
N10 Cd1 O8 148.8(3) . .
O18 Cd1 O7 89.9(3) . .
O17 Cd1 O7 83.8(3) . .
N9 Cd1 O7 85.3(3) . .
O1 Cd1 O7 131.9(3) . .
N10 Cd1 O7 151.7(3) . .
O8 Cd1 O7 53.5(2) . .
O19 Cd2 O20 174.8(3) . .
O19 Cd2 N12 96.6(3) . .
O20 Cd2 N12 85.1(4) . .
O19 Cd2 O10 103.2(3) . 3
O20 Cd2 O10 78.7(3) . 3
N12 Cd2 O10 135.4(3) . 3
O19 Cd2 N11 79.7(3) . .
O20 Cd2 N11 105.5(3) . .
N12 Cd2 N11 69.9(3) . .
O10 Cd2 N11 74.9(3) 3 .
O19 Cd2 O12 90.5(3) . .
O20 Cd2 O12 84.7(3) . .
N12 Cd2 O12 85.8(3) . .
O10 Cd2 O12 132.8(3) 3 .
N11 Cd2 O12 152.3(3) . .
O19 Cd2 O11 83.4(3) . .
O20 Cd2 O11 92.1(3) . .
N12 Cd2 O11 139.1(3) . .
O10 Cd2 O11 83.2(3) 3 .
N11 Cd2 O11 148.3(3) . .
O12 Cd2 O11 53.3(2) . .
O1 C1 N1 123.2(11) . .
O1 C1 C2 121.2(10) . .
N1 C1 C2 115.6(10) . .
C3 C2 C8 118.6(10) . .
C3 C2 C1 121.2(9) . .
C8 C2 C1 120.1(10) . .
C4 C3 C2 121.6(9) . .
C3 C4 C6 119.5(10) . .
C3 C4 C5 124.1(10) . .
C6 C4 C5 116.2(10) . .
O4 C5 O3 123.4(11) . .
O4 C5 C4 120.9(10) . .
O3 C5 C4 115.4(10) . .
C4 C6 C7 120.4(10) . .
C8 C7 C6 116.9(10) . .
C7 C8 C2 122.7(10) . .
C7 C8 C9 120.8(9) . .
C2 C8 C9 116.5(10) . .
N2 C9 O2 121.8(10) . .
N2 C9 C8 122.9(9) . .
O2 C9 C8 115.3(9) . .
O5 C10 N3 121.7(11) . .
O5 C10 C11 121.9(11) . .
N3 C10 C11 116.4(11) . .
C12 C11 C17 118.8(9) . .
C12 C11 C10 122.1(9) . .
C17 C11 C10 119.1(9) . .
C11 C12 C13 121.9(10) . .
C12 C13 C15 118.4(9) . .
C12 C13 C14 120.5(9) . .
C15 C13 C14 121.0(9) . .
O7 C14 O8 123.3(10) . .
O7 C14 C13 118.8(9) . .
O8 C14 C13 117.6(10) . .
C16 C15 C13 120.3(9) . .
C15 C16 C17 122.2(10) . .
C16 C17 C18 125.4(9) . .
C16 C17 C11 118.2(9) . .
C18 C17 C11 116.5(9) . .
N4 C18 O6 119.2(9) . .
N4 C18 C17 123.6(9) . .
O6 C18 C17 117.1(9) . .
O10 C19 N6 118.1(11) . .
O10 C19 C20 122.8(10) . .
N6 C19 C20 118.7(10) . .
C21 C20 C26 120.0(10) . .
C21 C20 C19 121.2(9) . .
C26 C20 C19 118.8(9) . .
C20 C21 C22 119.3(9) . .
C24 C22 C21 120.0(9) . .
C24 C22 C23 121.0(9) . .
C21 C22 C23 118.8(9) . .
O12 C23 O11 122.2(9) . .
O12 C23 C22 120.4(9) . .
O11 C23 C22 117.4(10) . .
C22 C24 C25 120.1(10) . .
C26 C25 C24 121.0(9) . .
C25 C26 C20 119.2(9) . .
C25 C26 C27 123.6(9) . .
C20 C26 C27 116.9(9) . .
N5 C27 O9 119.0(9) . .
N5 C27 C26 123.9(9) . .
O9 C27 C26 117.1(9) . .
O14 C28 N8 120.5(12) . .
O14 C28 C29 126.3(11) . .
N8 C28 C29 113.1(11) . .
C35 C29 C30 121.5(10) . .
C35 C29 C28 121.1(10) . .
C30 C29 C28 117.4(10) . .
C31 C30 C29 117.2(9) . .
C33 C31 C30 120.3(9) . .
C33 C31 C32 122.1(10) . .
C30 C31 C32 117.6(9) . .
O16 C32 O15 126.7(10) . .
O16 C32 C31 119.0(10) . .
O15 C32 C31 114.2(10) . .
C31 C33 C34 122.3(10) . .
C33 C34 C35 117.8(10) . .
C29 C35 C34 120.6(10) . .
C29 C35 C36 120.6(10) . .
C34 C35 C36 118.5(10) . .
O13 C36 N7 120.4(10) . .
O13 C36 C35 120.1(10) . .
N7 C36 C35 119.4(10) . .
N9 C37 C38 120.5(12) . .
C39 C38 C37 119.4(12) . .
C38 C39 C40 120.6(12) . .
C41 C40 C39 118.2(11) . .
N9 C41 C40 121.8(10) . .
N9 C41 C42 117.3(9) . .
C40 C41 C42 120.9(10) . .
N10 C42 C43 118.4(10) . .
N10 C42 C41 116.5(9) . .
C43 C42 C41 124.9(10) . .
C44 C43 C42 122.0(11) . .
C43 C44 C45 119.1(11) . .
C46 C45 C44 116.4(12) . .
N10 C46 C45 126.0(11) . .
N11 C47 C48 125.2(11) . .
C49 C48 C47 115.3(11) . .
C50 C49 C48 122.3(11) . .
C51 C50 C49 117.6(11) . .
C50 C51 N11 122.1(11) . .
C50 C51 C52 121.0(10) . .
N11 C51 C52 116.7(9) . .
N12 C52 C53 122.5(11) . .
N12 C52 C51 115.8(9) . .
C53 C52 C51 121.7(10) . .
C52 C53 C54 120.9(12) . .
C53 C54 C55 115.5(12) . .
C56 C55 C54 119.2(12) . .
C55 C56 N12 125.1(12) . .
C1 N1 N2 126.3(10) . .
C9 N2 N1 118.5(9) . .
C10 N3 N4 125.7(10) . .
C18 N4 N3 118.4(9) . .
C27 N5 N6 118.2(9) . .
C19 N6 N5 123.3(10) . .
C36 N7 N8 117.7(9) . .
C28 N8 N7 127.9(11) . .
C41 N9 C37 119.2(9) . .
C41 N9 Cd1 119.4(7) . .
C37 N9 Cd1 121.3(7) . .
C46 N10 C42 117.8(9) . .
C46 N10 Cd1 124.7(7) . .
C42 N10 Cd1 117.3(7) . .
C47 N11 C51 117.4(9) . .
C47 N11 Cd2 124.8(7) . .
C51 N11 Cd2 117.7(7) . .
C56 N12 C52 116.8(10) . .
C56 N12 Cd2 123.6(8) . .
C52 N12 Cd2 119.6(7) . .
C1 O1 Cd1 131.8(8) . .
C14 O7 Cd1 90.0(7) . .
C14 O8 Cd1 93.1(7) . .
C19 O10 Cd2 134.4(7) . 3_455
C23 O11 Cd2 90.3(6) . .
C23 O12 Cd2 94.2(6) . .

loop_
_geom_bond_atom_site_label_1
_geom_bond_atom_site_label_2
_geom_bond_distance
_geom_bond_site_symmetry_2
Cd1 O18 2.292(7) .
Cd1 O17 2.350(9) .
Cd1 N9 2.378(8) .
Cd1 O1 2.400(8) .
Cd1 N10 2.418(8) .
Cd1 O8 2.456(8) .
Cd1 O7 2.534(8) .
Cd2 O19 2.354(8) .
Cd2 O20 2.383(9) .
Cd2 N12 2.391(9) .
Cd2 O10 2.399(8) 3
Cd2 N11 2.418(8) .
Cd2 O12 2.452(8) .
Cd2 O11 2.514(9) .
C1 O1 1.279(15) .
C1 N1 1.363(15) .
C1 C2 1.490(17) .
C2 C3 1.400(14) .
C2 C8 1.416(14) .
C3 C4 1.396(15) .
C4 C6 1.417(15) .
C4 C5 1.527(15) .
C5 O4 1.223(14) .
C5 O3 1.266(14) .
C6 C7 1.459(15) .
C7 C8 1.400(16) .
C8 C9 1.503(14) .
C9 N2 1.304(14) .
C9 O2 1.309(13) .
C10 O5 1.289(15) .
C10 N3 1.351(16) .
C10 C11 1.476(16) .
C11 C12 1.402(14) .
C11 C17 1.460(13) .
C12 C13 1.408(15) .
C13 C15 1.440(14) .
C13 C14 1.499(15) .
C14 O7 1.268(14) .
C14 O8 1.285(13) .
C15 C16 1.370(14) .
C16 C17 1.412(14) .
C17 C18 1.449(14) .
C18 N4 1.317(14) .
C18 O6 1.346(12) .
C19 O10 1.303(14) .
C19 N6 1.349(15) .
C19 C20 1.462(16) .
C20 C21 1.387(13) .
C20 C26 1.446(14) .
C21 C22 1.438(14) .
C22 C24 1.395(15) .
C22 C23 1.530(14) .
C23 O12 1.253(13) .
C23 O11 1.293(13) .
C24 C25 1.399(14) .
C25 C26 1.387(15) .
C26 C27 1.465(14) .
C27 N5 1.302(14) .
C27 O9 1.336(12) .
C28 O14 1.247(16) .
C28 N8 1.383(17) .
C28 C29 1.472(17) .
C29 C35 1.353(15) .
C29 C30 1.461(14) .
C30 C31 1.400(15) .
C31 C33 1.385(15) .
C31 C32 1.546(12) .
C32 O16 1.248(15) .
C32 O15 1.271(14) .
C33 C34 1.407(15) .
C34 C35 1.424(15) .
C35 C36 1.488(15) .
C36 O13 1.281(14) .
C36 N7 1.334(15) .
C37 N9 1.395(16) .
C37 C38 1.407(18) .
C38 C39 1.342(18) .
C39 C40 1.413(17) .
C40 C41 1.403(15) .
C41 N9 1.333(14) .
C41 C42 1.490(16) .
C42 N10 1.366(13) .
C42 C43 1.456(16) .
C43 C44 1.319(17) .
C44 C45 1.418(17) .
C45 C46 1.389(16) .
C46 N10 1.329(14) .
C47 N11 1.327(15) .
C47 C48 1.397(16) .
C48 C49 1.391(17) .
C49 C50 1.386(17) .
C50 C51 1.382(15) .
C51 N11 1.384(14) .
C51 C52 1.532(17) .
C52 N12 1.373(14) .
C52 C53 1.382(16) .
C53 C54 1.400(18) .
C54 C55 1.463(18) .
C55 C56 1.344(17) .
C56 N12 1.348(16) .
N1 N2 1.404(14) .
N3 N4 1.406(14) .
N5 N6 1.452(14) .
N7 N8 1.398(15) .
O10 Cd2 2.399(8) 3_455

loop_
_geom_hbond_atom_site_label_D
_geom_hbond_atom_site_label_H
_geom_hbond_atom_site_label_A
_geom_hbond_distance_DH
_geom_hbond_distance_HA
_geom_hbond_distance_DA
_geom_hbond_angle_DHA
_geom_hbond_site_symmetry_A
O13 H13 N4 0.82 1.93 2.730(12) 166.1 .
N1 H1A O8 0.86 1.89 2.726(13) 162.3 .
O6 H6 N7 0.82 1.99 2.803(12) 169.9 .
O19 H19B O16 0.85 1.89 2.744(12) 176.7 .
O2 H2 N5 0.82 1.91 2.729(12) 174.0 3_465
O18 H18B O5 0.85 2.01 2.856(11) 176.6 3_465
N8 H8A O15 0.86 1.93 2.786(14) 177.8 3_465
O18 H18A O3 0.85 1.93 2.775(12) 177.1 3_565
O9 H9 N2 0.82 1.98 2.795(11) 174.7 3_565
O19 H19A O14 0.85 2.01 2.856(12) 177.0 3_565
O17 H17A O3 0.85 2.34 3.181(14) 170.2 3_575
O17 H17B O5 0.85 2.07 2.910(12) 169.6 3_475
N3 H3A O4 0.86 1.94 2.799(14) 177.8 1_655
N6 H6A O11 0.86 1.92 2.754(13) 164.6 3_455
O20 H20B O15 0.85 2.21 2.951(14) 145.8 1_545
